data_7057721
loop_
_publ_author_name
'Fan, Qiangwen'
'Tan, Hongbo'
'Li, Peng'
'Yan, Hong'

_publ_section_title
;
 Hetero-intermolecular [2+2] photocycloaddition of 1,4-dihydropyridines: a
 combined experimental and DFT study
;
_journal_issue 20
_journal_name_full 'New Journal of Chemistry'
_journal_page_first 16795
_journal_paper_doi 10.1039/C8NJ02192A
_journal_volume 42
_journal_year 2018
_chemical_formula_sum 'C37 H44 N2 O11'
_chemical_formula_weight 692.74
_space_group_IT_number 14
_space_group_name_Hall '-P 2yn'
_space_group_name_H-M_alt 'P 1 21/n 1'
_symmetry_cell_setting monoclinic
_symmetry_space_group_name_Hall '-P 2yn'
_symmetry_space_group_name_H-M 'P 1 21/n 1'
_atom_sites_solution_hydrogens geom
_atom_sites_solution_primary direct
_atom_sites_solution_secondary difmap
_audit_creation_method SHELXL-97
_audit_update_record
;
2018-03-29 deposited with the CCDC.
2018-09-04 downloaded from the CCDC.
;
_cell_angle_alpha 90.00
_cell_angle_beta 95.486(5)
_cell_angle_gamma 90.00
_cell_formula_units_Z 4
_cell_length_a 7.0677(17)
_cell_length_b 38.091(8)
_cell_length_c 12.609(3)
_cell_measurement_reflns_used 4494
_cell_measurement_temperature 113(2)
_cell_measurement_theta_max 27.4
_cell_measurement_theta_min 3.1
_cell_volume 3379.0(13)
_computing_cell_refinement 'CrystalClear-SM Expert 2.1 b42'
_computing_data_collection 'CrystalClear-SM Expert 2.1 b42 (Rigaku, 2015)'
_computing_data_reduction 'CrystalClear-SM Expert 2.1 b42'
_computing_molecular_graphics 'CrystalStructure 4.1'
_computing_publication_material 'CrystalStructure 4.1 (Rigaku, 2014)'
_computing_structure_refinement 'SHELXL-97 (Sheldrick, 1997)'
_computing_structure_solution 'SHELXS-97 (Sheldrick, 1990)'
_diffrn_ambient_temperature 113(2)
_diffrn_detector_area_resol_mean 5.814
_diffrn_measured_fraction_theta_full 0.989
_diffrn_measured_fraction_theta_max 0.989
_diffrn_measurement_device_type 'Rigaku XtaLAB P200'
_diffrn_measurement_method '\w and \f scans'
_diffrn_radiation_monochromator multilayer
_diffrn_radiation_source 'rotating anode'
_diffrn_radiation_type MoK\a
_diffrn_radiation_wavelength 0.71073
_diffrn_reflns_av_R_equivalents 0.0637
_diffrn_reflns_av_sigmaI/netI 0.0504
_diffrn_reflns_limit_h_max 9
_diffrn_reflns_limit_h_min -8
_diffrn_reflns_limit_k_max 49
_diffrn_reflns_limit_k_min -49
_diffrn_reflns_limit_l_max 16
_diffrn_reflns_limit_l_min -16
_diffrn_reflns_number 41837
_diffrn_reflns_theta_full 27.50
_diffrn_reflns_theta_max 27.50
_diffrn_reflns_theta_min 3.09
_diffrn_standards_decay_% 0
_diffrn_standards_interval_count 0
_diffrn_standards_interval_time 0
_diffrn_standards_number 0
_exptl_absorpt_coefficient_mu 0.101
_exptl_absorpt_correction_T_max 0.9880
_exptl_absorpt_correction_T_min 0.9802
_exptl_absorpt_correction_type multi-scan
_exptl_absorpt_process_details 'REQAB (Rigaku, 1998)'
_exptl_crystal_colour Colorless
_exptl_crystal_density_diffrn 1.362
_exptl_crystal_density_method 'not measured'
_exptl_crystal_description Prism
_exptl_crystal_F_000 1472
_exptl_crystal_size_max 0.20
_exptl_crystal_size_mid 0.18
_exptl_crystal_size_min 0.12
_refine_diff_density_max 1.233
_refine_diff_density_min -0.608
_refine_diff_density_rms 0.060
_refine_ls_extinction_method none
_refine_ls_goodness_of_fit_ref 1.048
_refine_ls_hydrogen_treatment mixed
_refine_ls_matrix_type full
_refine_ls_number_parameters 464
_refine_ls_number_reflns 7675
_refine_ls_number_restraints 2
_refine_ls_restrained_S_all 1.048
_refine_ls_R_factor_all 0.0991
_refine_ls_R_factor_gt 0.0572
_refine_ls_shift/su_max 0.003
_refine_ls_shift/su_mean 0.000
_refine_ls_structure_factor_coef Fsqd
_refine_ls_weighting_details 'calc w=1/[\s^2^(Fo^2^)+(0.0424P)^2^+3.7309P] where P=(Fo^2^+2Fc^2^)/3'
_refine_ls_weighting_scheme calc
_refine_ls_wR_factor_gt 0.1149
_refine_ls_wR_factor_ref 0.1372
_reflns_number_gt 5169
_reflns_number_total 7675
_reflns_threshold_expression >2sigma(I)
_cod_data_source_file c8nj02192a2.cif
_cod_data_source_block shelx_CCDC1
_cod_depositor_comments
;
The following automatic conversions were performed:

'_symmetry_cell_setting' value 'Monoclinic' changed to 'monoclinic'
according to
/home/data/users/saulius/crontab/automatic-downloads/rss-feeds/RSC/lib/dictionaries/cif_core.dic
dictionary named 'cif_core.dic' version 2.4.2 from 2011-04-26.

'_exptl_absorpt_correction_type' value 'MULTI-SCAN' changed to
'multi-scan' according to
/home/data/users/saulius/crontab/automatic-downloads/rss-feeds/RSC/lib/dictionaries/cif_core.dic
dictionary named 'cif_core.dic' version 2.4.2 from 2011-04-26.

Automatic conversion script
Id: cif_fix_values 4973 2017-02-22 13:04:09Z antanas 

 Adding full bibliography for 7057720--7057722.cif.
;
_cod_original_cell_volume 3379.0(14)
_cod_original_sg_symbol_H-M P2(1)/n
_cod_database_code 7057721

loop_
_symmetry_equiv_pos_as_xyz
'x, y, z'
'-x+1/2, y+1/2, -z+1/2'
'-x, -y, -z'
'x-1/2, -y-1/2, z-1/2'

loop_
_atom_site_label
_atom_site_type_symbol
_atom_site_fract_x
_atom_site_fract_y
_atom_site_fract_z
_atom_site_U_iso_or_equiv
_atom_site_adp_type
_atom_site_occupancy
_atom_site_symmetry_multiplicity
_atom_site_calc_flag
_atom_site_refinement_flags
O1 O 0.5929(2) 0.17738(5) 0.21594(13) 0.0325(4) Uani 1 1 d .
O2 O 0.3425(2) 0.17001(4) 0.09535(12) 0.0246(4) Uani 1 1 d .
O3 O -0.1307(3) 0.12517(4) 0.06315(13) 0.0320(4) Uani 1 1 d .
O4 O 0.1070(2) 0.08601(4) 0.07774(12) 0.0225(4) Uani 1 1 d .
O5 O -0.2946(2) 0.09543(4) 0.48013(13) 0.0238(4) Uani 1 1 d .
O6 O -0.0464(2) 0.10877(4) 0.59837(12) 0.0231(4) Uani 1 1 d .
O7 O 0.4127(3) 0.15082(4) 0.63469(13) 0.0311(4) Uani 1 1 d .
O8 O 0.1941(3) 0.19345(4) 0.60667(12) 0.0270(4) Uani 1 1 d .
O9 O 0.1083(2) -0.02097(4) 0.36403(14) 0.0289(4) Uani 1 1 d .
O10 O -0.1919(2) -0.04204(4) 0.23728(13) 0.0245(4) Uani 1 1 d .
O11 O -0.4478(2) 0.00457(4) 0.14862(14) 0.0309(4) Uani 1 1 d .
N1 N -0.0216(3) 0.17730(4) 0.32793(14) 0.0159(4) Uani 1 1 d D
H1 H -0.1475(15) 0.1783(6) 0.3087(18) 0.019 Uiso 1 1 d D
N2 N 0.3168(3) 0.09889(5) 0.36566(14) 0.0172(4) Uani 1 1 d D
H2 H 0.4422(15) 0.0977(6) 0.3835(19) 0.021 Uiso 1 1 d D
C1 C 0.2786(3) 0.11764(5) 0.26651(17) 0.0170(4) Uani 1 1 d .
H1A H 0.3520 0.1079 0.2093 0.020 Uiso 1 1 calc R
C2 C 0.2964(3) 0.15962(5) 0.27499(17) 0.0164(4) Uani 1 1 d .
C3 C 0.0774(3) 0.16252(5) 0.24329(17) 0.0165(4) Uani 1 1 d .
H3 H 0.0476 0.1752 0.1743 0.020 Uiso 1 1 calc R
C4 C 0.0634(3) 0.12131(5) 0.22914(17) 0.0163(4) Uani 1 1 d .
C5 C -0.0728(3) 0.10464(5) 0.30516(16) 0.0163(4) Uani 1 1 d .
H5 H -0.1997 0.1159 0.2876 0.020 Uiso 1 1 calc R
C6 C -0.0032(3) 0.11637(5) 0.41837(16) 0.0156(4) Uani 1 1 d .
C7 C 0.2157(3) 0.11366(5) 0.45003(17) 0.0166(4) Uani 1 1 d .
H7 H 0.2453 0.1010 0.5190 0.020 Uiso 1 1 calc R
C8 C 0.2293(3) 0.15455(5) 0.46453(17) 0.0176(5) Uani 1 1 d .
C9 C 0.0144(3) 0.15837(5) 0.42677(17) 0.0161(4) Uani 1 1 d .
H9 H -0.0594 0.1681 0.4839 0.019 Uiso 1 1 calc R
C10 C 0.3662(3) 0.17092(5) 0.38889(16) 0.0169(4) Uani 1 1 d .
H10 H 0.4916 0.1591 0.4062 0.020 Uiso 1 1 calc R
C11 C 0.4023(3) 0.21000(6) 0.40674(17) 0.0183(5) Uani 1 1 d .
C12 C 0.5572(3) 0.22004(6) 0.47700(18) 0.0233(5) Uani 1 1 d .
H12 H 0.6397 0.2026 0.5091 0.028 Uiso 1 1 calc R
C13 C 0.5930(4) 0.25519(6) 0.5009(2) 0.0290(6) Uani 1 1 d .
H13 H 0.6984 0.2615 0.5496 0.035 Uiso 1 1 calc R
C14 C 0.4750(4) 0.28096(6) 0.4537(2) 0.0298(6) Uani 1 1 d .
H14 H 0.4984 0.3050 0.4701 0.036 Uiso 1 1 calc R
C15 C 0.3231(4) 0.27136(6) 0.3827(2) 0.0279(6) Uani 1 1 d .
H15 H 0.2430 0.2890 0.3494 0.033 Uiso 1 1 calc R
C16 C 0.2857(3) 0.23615(6) 0.35915(19) 0.0229(5) Uani 1 1 d .
H16 H 0.1801 0.2300 0.3104 0.027 Uiso 1 1 calc R
C17 C 0.4270(3) 0.17112(5) 0.19507(17) 0.0187(5) Uani 1 1 d .
C18 C 0.4625(4) 0.17360(7) 0.00736(18) 0.0269(5) Uani 1 1 d .
H18A H 0.5984 0.1731 0.0349 0.032 Uiso 1 1 calc R
H18B H 0.4360 0.1962 -0.0300 0.032 Uiso 1 1 calc R
C19 C 0.4183(4) 0.14369(8) -0.0672(2) 0.0394(7) Uani 1 1 d .
H19A H 0.4653 0.1218 -0.0333 0.059 Uiso 1 1 calc R
H19B H 0.4802 0.1475 -0.1326 0.059 Uiso 1 1 calc R
H19C H 0.2805 0.1421 -0.0847 0.059 Uiso 1 1 calc R
C20 C 0.0010(3) 0.11142(5) 0.11474(17) 0.0192(5) Uani 1 1 d .
C21 C 0.0550(4) 0.07476(6) -0.03188(18) 0.0261(5) Uani 1 1 d .
H21A H 0.1661 0.0635 -0.0600 0.031 Uiso 1 1 calc R
H21B H 0.0201 0.0956 -0.0765 0.031 Uiso 1 1 calc R
C22 C -0.1080(4) 0.04951(7) -0.0394(2) 0.0367(7) Uani 1 1 d .
H22A H -0.0827 0.0308 0.0135 0.055 Uiso 1 1 calc R
H22B H -0.1235 0.0392 -0.1110 0.055 Uiso 1 1 calc R
H22C H -0.2246 0.0620 -0.0258 0.055 Uiso 1 1 calc R
C23 C -0.1314(3) 0.10460(5) 0.49977(17) 0.0176(5) Uani 1 1 d .
C24 C -0.1607(4) 0.10520(6) 0.68851(18) 0.0248(5) Uani 1 1 d .
H24A H -0.1184 0.0845 0.7321 0.030 Uiso 1 1 calc R
H24B H -0.2964 0.1021 0.6628 0.030 Uiso 1 1 calc R
C25 C -0.1345(4) 0.13804(7) 0.7534(2) 0.0335(6) Uani 1 1 d .
H25A H 0.0015 0.1422 0.7721 0.050 Uiso 1 1 calc R
H25B H -0.1983 0.1355 0.8186 0.050 Uiso 1 1 calc R
H25C H -0.1895 0.1579 0.7120 0.050 Uiso 1 1 calc R
C26 C 0.2893(3) 0.16529(6) 0.57823(18) 0.0207(5) Uani 1 1 d .
C27 C 0.2622(5) 0.20928(7) 0.7086(2) 0.0436(8) Uani 1 1 d .
H27A H 0.2052 0.1972 0.7673 0.052 Uiso 1 1 calc R
H27B H 0.4021 0.2071 0.7208 0.052 Uiso 1 1 calc R
C28 C 0.2082(6) 0.24606(8) 0.7058(3) 0.0549(9) Uani 1 1 d .
H28A H 0.2620 0.2577 0.6462 0.082 Uiso 1 1 calc R
H28B H 0.2568 0.2573 0.7728 0.082 Uiso 1 1 calc R
H28C H 0.0693 0.2480 0.6967 0.082 Uiso 1 1 calc R
C29 C -0.1036(3) 0.06521(5) 0.29107(17) 0.0180(5) Uani 1 1 d .
C30 C 0.0245(3) 0.04053(5) 0.33724(18) 0.0201(5) Uani 1 1 d .
H30 H 0.1350 0.0481 0.3800 0.024 Uiso 1 1 calc R
C31 C -0.0090(3) 0.00484(6) 0.32093(18) 0.0203(5) Uani 1 1 d .
C32 C -0.1688(3) -0.00669(5) 0.25775(18) 0.0200(5) Uani 1 1 d .
C33 C -0.2969(3) 0.01805(6) 0.21167(18) 0.0217(5) Uani 1 1 d .
C34 C -0.2653(3) 0.05383(6) 0.22955(17) 0.0205(5) Uani 1 1 d .
H34 H -0.3551 0.0705 0.1995 0.025 Uiso 1 1 calc R
C35 C 0.2716(4) -0.01014(6) 0.4317(2) 0.0306(6) Uani 1 1 d .
H35A H 0.3539 0.0042 0.3909 0.046 Uiso 1 1 calc R
H35B H 0.3418 -0.0309 0.4596 0.046 Uiso 1 1 calc R
H35C H 0.2312 0.0037 0.4912 0.046 Uiso 1 1 calc R
C36 C -0.3431(4) -0.05816(6) 0.2873(2) 0.0329(6) Uani 1 1 d .
H36A H -0.3292 -0.0527 0.3636 0.049 Uiso 1 1 calc R
H36B H -0.3383 -0.0837 0.2775 0.049 Uiso 1 1 calc R
H36C H -0.4652 -0.0492 0.2552 0.049 Uiso 1 1 calc R
C37 C -0.5928(4) 0.02869(7) 0.1109(3) 0.0414(7) Uani 1 1 d .
H37A H -0.6430 0.0403 0.1716 0.062 Uiso 1 1 calc R
H37B H -0.6956 0.0160 0.0695 0.062 Uiso 1 1 calc R
H37C H -0.5396 0.0463 0.0655 0.062 Uiso 1 1 calc R

loop_
_atom_site_aniso_label
_atom_site_aniso_U_11
_atom_site_aniso_U_22
_atom_site_aniso_U_33
_atom_site_aniso_U_23
_atom_site_aniso_U_13
_atom_site_aniso_U_12
O1 0.0187(9) 0.0543(12) 0.0245(9) -0.0022(8) 0.0013(7) -0.0036(8)
O2 0.0234(9) 0.0356(9) 0.0149(8) 0.0040(7) 0.0019(7) -0.0022(7)
O3 0.0366(11) 0.0307(9) 0.0254(9) -0.0074(7) -0.0147(8) 0.0126(8)
O4 0.0276(9) 0.0227(8) 0.0166(8) -0.0065(6) -0.0016(7) 0.0045(7)
O5 0.0184(9) 0.0281(9) 0.0243(9) 0.0008(7) -0.0012(7) -0.0032(7)
O6 0.0240(9) 0.0288(9) 0.0165(8) -0.0008(6) 0.0022(7) -0.0056(7)
O7 0.0367(11) 0.0326(9) 0.0215(9) -0.0020(7) -0.0101(8) 0.0001(8)
O8 0.0423(11) 0.0186(8) 0.0193(8) -0.0066(6) -0.0004(8) -0.0020(7)
O9 0.0292(10) 0.0158(8) 0.0392(10) 0.0001(7) -0.0098(8) 0.0029(7)
O10 0.0295(9) 0.0141(7) 0.0302(9) -0.0056(6) 0.0043(7) -0.0033(7)
O11 0.0315(10) 0.0187(8) 0.0387(10) -0.0044(7) -0.0161(8) -0.0023(7)
N1 0.0155(9) 0.0141(8) 0.0181(9) -0.0008(7) 0.0006(8) 0.0015(7)
N2 0.0170(10) 0.0167(9) 0.0172(9) -0.0005(7) -0.0028(8) 0.0028(8)
C1 0.0180(12) 0.0155(10) 0.0171(11) -0.0011(8) -0.0009(9) 0.0009(8)
C2 0.0182(11) 0.0148(10) 0.0159(11) -0.0001(8) 0.0006(9) -0.0001(8)
C3 0.0203(12) 0.0135(10) 0.0152(10) -0.0010(8) -0.0008(9) 0.0007(8)
C4 0.0182(12) 0.0127(9) 0.0177(11) -0.0020(8) -0.0006(9) 0.0015(8)
C5 0.0177(11) 0.0135(10) 0.0170(11) -0.0021(8) -0.0025(9) 0.0019(8)
C6 0.0181(11) 0.0124(9) 0.0159(10) -0.0018(8) -0.0009(9) 0.0000(8)
C7 0.0187(11) 0.0152(10) 0.0153(10) 0.0002(8) -0.0014(9) -0.0004(8)
C8 0.0219(12) 0.0150(10) 0.0155(11) -0.0020(8) 0.0001(9) -0.0015(9)
C9 0.0200(12) 0.0125(10) 0.0158(10) -0.0030(8) 0.0009(9) 0.0008(8)
C10 0.0168(11) 0.0171(10) 0.0163(11) -0.0009(8) -0.0008(9) 0.0010(8)
C11 0.0198(12) 0.0180(10) 0.0177(11) -0.0026(8) 0.0054(9) -0.0044(9)
C12 0.0226(13) 0.0240(12) 0.0233(12) -0.0021(9) 0.0022(10) -0.0029(10)
C13 0.0316(14) 0.0297(13) 0.0258(13) -0.0070(10) 0.0019(11) -0.0130(11)
C14 0.0379(15) 0.0203(12) 0.0326(14) -0.0071(10) 0.0102(12) -0.0107(11)
C15 0.0316(14) 0.0179(11) 0.0351(14) 0.0023(10) 0.0086(12) -0.0017(10)
C16 0.0231(13) 0.0193(11) 0.0262(12) 0.0009(9) 0.0024(10) -0.0043(9)
C17 0.0216(13) 0.0152(10) 0.0188(11) -0.0011(8) -0.0002(9) 0.0029(9)
C18 0.0263(14) 0.0357(14) 0.0195(12) 0.0038(10) 0.0064(10) 0.0006(11)
C19 0.0385(17) 0.0509(17) 0.0307(15) -0.0063(12) 0.0127(13) -0.0015(13)
C20 0.0227(12) 0.0165(10) 0.0181(11) -0.0024(8) -0.0002(10) -0.0002(9)
C21 0.0352(15) 0.0294(13) 0.0132(11) -0.0081(9) -0.0005(10) 0.0018(11)
C22 0.0523(18) 0.0331(14) 0.0244(13) -0.0102(11) 0.0025(13) -0.0121(13)
C23 0.0222(12) 0.0127(10) 0.0172(11) -0.0008(8) -0.0023(9) 0.0019(9)
C24 0.0280(13) 0.0294(13) 0.0173(11) 0.0003(9) 0.0047(10) -0.0027(10)
C25 0.0426(17) 0.0310(14) 0.0279(14) -0.0038(10) 0.0081(12) 0.0038(12)
C26 0.0259(13) 0.0178(11) 0.0184(11) -0.0017(9) 0.0021(10) -0.0055(9)
C27 0.082(2) 0.0269(13) 0.0204(13) -0.0096(10) -0.0028(14) -0.0022(14)
C28 0.092(3) 0.0362(16) 0.0390(17) -0.0121(13) 0.0198(18) -0.0143(17)
C29 0.0221(12) 0.0154(10) 0.0165(11) -0.0024(8) 0.0028(9) 0.0003(9)
C30 0.0208(12) 0.0172(10) 0.0214(11) -0.0036(8) -0.0021(10) -0.0013(9)
C31 0.0227(12) 0.0162(10) 0.0216(11) 0.0003(8) 0.0010(10) 0.0028(9)
C32 0.0272(13) 0.0130(10) 0.0203(11) -0.0044(8) 0.0049(10) -0.0010(9)
C33 0.0242(13) 0.0196(11) 0.0204(11) -0.0042(9) -0.0018(10) -0.0037(9)
C34 0.0240(12) 0.0157(10) 0.0210(11) -0.0009(8) -0.0016(10) 0.0026(9)
C35 0.0285(14) 0.0207(12) 0.0402(15) 0.0026(10) -0.0093(12) 0.0047(10)
C36 0.0404(16) 0.0206(12) 0.0382(15) 0.0033(10) 0.0060(13) -0.0037(11)
C37 0.0332(16) 0.0257(13) 0.0596(19) 0.0027(12) -0.0257(14) -0.0053(11)

loop_
_atom_type_symbol
_atom_type_description
_atom_type_scat_dispersion_real
_atom_type_scat_dispersion_imag
_atom_type_scat_source
C C 0.0033 0.0016 'International Tables Vol C Tables 4.2.6.8 and 6.1.1.4'
H H 0.0000 0.0000 'International Tables Vol C Tables 4.2.6.8 and 6.1.1.4'
N N 0.0061 0.0033 'International Tables Vol C Tables 4.2.6.8 and 6.1.1.4'
O O 0.0106 0.0060 'International Tables Vol C Tables 4.2.6.8 and 6.1.1.4'

loop_
_geom_angle_atom_site_label_1
_geom_angle_atom_site_label_2
_geom_angle_atom_site_label_3
_geom_angle
C17 O2 C18 117.97(18)
C20 O4 C21 116.39(17)
C23 O6 C24 118.64(18)
C26 O8 C27 115.9(2)
C31 O9 C35 117.05(17)
C32 O10 C36 114.65(18)
C33 O11 C37 116.64(18)
C9 N1 C3 112.71(17)
C1 N2 C7 112.28(17)
N2 C1 C4 113.80(18)
N2 C1 C2 115.34(17)
C4 C1 C2 89.93(15)
C17 C2 C10 112.62(18)
C17 C2 C3 117.79(18)
C10 C2 C3 116.14(18)
C17 C2 C1 107.23(17)
C10 C2 C1 110.95(16)
C3 C2 C1 89.08(15)
N1 C3 C2 112.07(17)
N1 C3 C4 116.13(17)
C2 C3 C4 90.49(15)
C20 C4 C1 116.95(18)
C20 C4 C5 110.11(17)
C1 C4 C5 114.90(17)
C20 C4 C3 111.33(17)
C1 C4 C3 90.36(15)
C5 C4 C3 111.78(17)
C29 C5 C6 115.17(17)
C29 C5 C4 114.80(17)
C6 C5 C4 106.99(17)
C23 C6 C5 112.88(18)
C23 C6 C7 116.93(17)
C5 C6 C7 116.15(18)
C23 C6 C9 107.46(17)
C5 C6 C9 111.57(16)
C7 C6 C9 88.90(15)
N2 C7 C6 112.52(17)
N2 C7 C8 116.17(18)
C6 C7 C8 90.71(15)
C26 C8 C10 109.83(17)
C26 C8 C9 116.23(18)
C10 C8 C9 114.97(17)
C26 C8 C7 112.79(17)
C10 C8 C7 111.21(17)
C9 C8 C7 90.58(15)
N1 C9 C8 113.45(18)
N1 C9 C6 115.77(16)
C8 C9 C6 89.64(15)
C11 C10 C2 116.52(17)
C11 C10 C8 114.02(17)
C2 C10 C8 107.39(17)
C16 C11 C12 118.3(2)
C16 C11 C10 123.5(2)
C12 C11 C10 118.2(2)
C13 C12 C11 121.2(2)
C14 C13 C12 119.9(2)
C15 C14 C13 119.4(2)
C14 C15 C16 120.9(2)
C11 C16 C15 120.3(2)
O1 C17 O2 123.4(2)
O1 C17 C2 124.3(2)
O2 C17 C2 112.00(19)
O2 C18 C19 107.7(2)
O3 C20 O4 123.9(2)
O3 C20 C4 123.1(2)
O4 C20 C4 113.02(18)
O4 C21 C22 111.8(2)
O5 C23 O6 124.1(2)
O5 C23 C6 124.98(19)
O6 C23 C6 110.69(18)
O6 C24 C25 107.39(19)
O7 C26 O8 124.3(2)
O7 C26 C8 123.9(2)
O8 C26 C8 111.70(19)
C28 C27 O8 108.3(2)
C34 C29 C30 119.35(19)
C34 C29 C5 118.24(19)
C30 C29 C5 122.41(19)
C31 C30 C29 120.2(2)
O9 C31 C32 115.47(19)
O9 C31 C30 123.8(2)
C32 C31 C30 120.7(2)
O10 C32 C31 119.4(2)
O10 C32 C33 121.5(2)
C31 C32 C33 119.01(19)
O11 C33 C32 115.31(19)
O11 C33 C34 124.3(2)
C32 C33 C34 120.4(2)
C29 C34 C33 120.4(2)

loop_
_geom_bond_atom_site_label_1
_geom_bond_atom_site_label_2
_geom_bond_distance
O1 C17 1.201(3)
O2 C17 1.340(3)
O2 C18 1.466(3)
O3 C20 1.203(3)
O4 C20 1.335(3)
O4 C21 1.460(3)
O5 C23 1.208(3)
O6 C23 1.337(3)
O6 C24 1.462(3)
O7 C26 1.205(3)
O8 C26 1.334(3)
O8 C27 1.459(3)
O9 C31 1.365(3)
O9 C35 1.430(3)
O10 C32 1.378(2)
O10 C36 1.430(3)
O11 C33 1.368(3)
O11 C37 1.424(3)
N1 C9 1.441(3)
N1 C3 1.445(3)
N2 C1 1.443(3)
N2 C7 1.450(3)
C1 C4 1.555(3)
C1 C2 1.607(3)
C2 C17 1.496(3)
C2 C10 1.535(3)
C2 C3 1.565(3)
C3 C4 1.582(3)
C4 C20 1.515(3)
C4 C5 1.557(3)
C5 C29 1.525(3)
C5 C6 1.531(3)
C6 C23 1.501(3)
C6 C7 1.564(3)
C6 C9 1.607(3)
C7 C8 1.570(3)
C8 C26 1.512(3)
C8 C10 1.553(3)
C8 C9 1.555(3)
C10 C11 1.523(3)
C11 C16 1.392(3)
C11 C12 1.394(3)
C12 C13 1.391(3)
C13 C14 1.385(4)
C14 C15 1.380(4)
C15 C16 1.393(3)
C18 C19 1.491(4)
C21 C22 1.497(4)
C24 C25 1.496(3)
C27 C28 1.452(4)
C29 C34 1.388(3)
C29 C30 1.393(3)
C30 C31 1.392(3)
C31 C32 1.389(3)
C32 C33 1.394(3)
C33 C34 1.396(3)

loop_
_geom_hbond_atom_site_label_D
_geom_hbond_atom_site_label_H
_geom_hbond_atom_site_label_A
_geom_hbond_distance_DH
_geom_hbond_distance_HA
_geom_hbond_distance_DA
_geom_hbond_angle_DHA
_geom_hbond_site_symmetry_A
N1 H1 O1 0.901(10) 2.079(12) 2.946(3) 161(2) 1_455
N2 H2 O5 0.894(10) 2.126(13) 2.981(2) 160(2) 1_655
